data_7220794
loop_
_publ_author_name
'Nemeth, Karoly'
'Unni, Aditya Krishnan'
'Kalnmals, Christopher'
'Segre, Carlo U.'
'Kaduk, James A.'
'Bloom, Ira'
'Maroni, Victor'

_publ_section_title
;
 The Synthesis of Ternary Acetylides with Tellurium: LiTeC2 and Na2TeC2
;
_journal_name_full 'RSC Adv.'
_journal_paper_doi 10.1039/C5RA08983B
_journal_year 2015
_chemical_formula_sum 'C2 Na2'
_chemical_formula_weight 70.00
_chemical_name_systematic ' ?'
_space_group_IT_number 142
_symmetry_cell_setting tetragonal
_symmetry_space_group_name_Hall '-I 4bd 2c'
_symmetry_space_group_name_H-M 'I 41/a c d :2'
_audit_update_record
;
2015-05-13 deposited with the CCDC.
2015-06-17 downloaded from the CCDC.
;
_cell_angle_alpha 90.0
_cell_angle_beta 90.0
_cell_angle_gamma 90.0
_cell_formula_units_Z 8
_cell_length_a 6.551(11)
_cell_length_b 6.551
_cell_length_c 12.771(25)
_cell_volume 548.1(14)
_pd_block_id 2015-05-07T08:12|NA2TEC2-I4MMM_phase2|James_A._Kaduk||
_pd_phase_name 'Na2 C2'
_cod_data_source_file c5ra08983b8.cif
_cod_data_source_block NA2TEC2-I4MMM_phase_2
_cod_depositor_comments
;
The following automatic conversions were performed:

'_geom_bond_publ_flag' value 'N' changed to 'n' according to
/usr/data/users/saulius/crontab/automatic-downloads/rss-feeds/RSC/lib/dictionaries/cif_core.dic
dictionary named 'cif_core.dic' version 2.4.2 from 2011-04-26 (21
time).

'_geom_angle_publ_flag' value 'N' changed to 'n' according to
/usr/data/users/saulius/crontab/automatic-downloads/rss-feeds/RSC/lib/dictionaries/cif_core.dic
dictionary named 'cif_core.dic' version 2.4.2 from 2011-04-26 (87
times).

Automatic conversion script
Id: cif_fix_values 3271 2015-04-21 07:52:19Z andrius 

2018-10-04
Z value and formula fixed to values more according to usual
chemical conventions.                 miguel
;
_cod_original_formula_sum 'C Na'
_cod_original_formula_weight 35.00
_cod_original_formula_units_Z 16
_cod_original_cell_volume 548.0(26)
_cod_original_sg_symbol_H-M 'I 41/a c d'
_cod_database_code 7220794

loop_
_symmetry_equiv_pos_site_id
_symmetry_equiv_pos_as_xyz
1 +x,+y,+z
2 -y+1/4,+x+3/4,+z+1/4
3 -x+1/2,-y,+z+1/2
4 +y+1/4,-x+1/4,+z+3/4
5 -x,+y,+z+1/2
6 -y+1/4,-x+3/4,+z+3/4
7 +x+1/2,-y,+z
8 +y+1/4,+x+1/4,+z+1/4
-1 -x,-y,-z
-2 +y+3/4,-x+1/4,-z+3/4
-3 +x+1/2,+y,-z+1/2
-4 -y+3/4,+x+3/4,-z+1/4
-5 +x,-y,-z+1/2
-6 +y+3/4,+x+1/4,-z+1/4
-7 -x+1/2,+y,-z
-8 -y+3/4,-x+3/4,-z+3/4
101 +x+1/2,+y+1/2,+z+1/2
102 -y+3/4,+x+1/4,+z+3/4
103 -x,-y+1/2,+z
104 +y+3/4,-x+3/4,+z+1/4
105 -x+1/2,+y+1/2,+z
106 -y+3/4,-x+1/4,+z+1/4
107 +x,-y+1/2,+z+1/2
108 +y+3/4,+x+3/4,+z+3/4
-101 -x+1/2,-y+1/2,-z+1/2
-102 +y+1/4,-x+3/4,-z+1/4
-103 +x,+y+1/2,-z
-104 -y+1/4,+x+1/4,-z+3/4
-105 +x+1/2,-y+1/2,-z
-106 +y+1/4,+x+3/4,-z+3/4
-107 -x,+y+1/2,-z+1/2
-108 -y+1/4,-x+1/4,-z+1/4

loop_
_atom_site_type_symbol
_atom_site_label
_atom_site_fract_x
_atom_site_fract_y
_atom_site_fract_z
_atom_site_occupancy
_atom_site_thermal_displace_type
_atom_site_U_iso_or_equiv
_atom_site_symmetry_multiplicity
Na Na1 0.18997 0.0 0.25 1.0 Uiso 0.02 16
C C2 0.06279 0.31279 0.125 1.0 Uiso 0.005 16

loop_
_atom_type_symbol
_atom_type_number_in_cell
C 16.0
Na 16.0

loop_
_geom_angle_atom_site_label_1
_geom_angle_atom_site_label_2
_geom_angle_atom_site_label_3
_geom_angle
_geom_angle_site_symmetry_1
_geom_angle_site_symmetry_3
_geom_angle_publ_flag
Na1 Na1 Na1 166.06(4) 2_545 4_554 n
Na1 Na1 Na1 96.969(18) 2_545 7_455 n
Na1 Na1 Na1 83.031(18) 2_545 7_555 n
Na1 Na1 Na1 81.587(21) 2_545 105_433 n
Na1 Na1 Na1 95.144(13) 2_545 105_443 n
Na1 Na1 C2 134.81(5) 2_545 1_555 n
Na1 Na1 C2 54.31(8) 2_545 2_545 n
Na1 Na1 C2 118.36(10) 2_545 -4_555 n
Na1 Na1 C2 50.90(6) 2_545 -5_455 n
Na1 Na1 C2 137.52(5) 2_545 103_353 n
Na1 Na1 C2 51.16(7) 2_545 106_443 n
Na1 Na1 Na1 96.969(18) 4_554 7_455 n
Na1 Na1 Na1 83.031(18) 4_554 7_555 n
Na1 Na1 Na1 95.144(13) 4_554 105_433 n
Na1 Na1 Na1 81.587(21) 4_554 105_443 n
Na1 Na1 C2 50.90(6) 4_554 1_555 n
Na1 Na1 C2 137.52(5) 4_554 2_545 n
Na1 Na1 C2 51.16(7) 4_554 -4_555 n
Na1 Na1 C2 134.81(5) 4_554 -5_455 n
Na1 Na1 C2 54.31(8) 4_554 103_353 n
Na1 Na1 C2 118.36(10) 4_554 106_443 n
Na1 Na1 Na1 180.0 7_455 7_555 n
Na1 Na1 Na1 103.5022 7_455 105_433 n
Na1 Na1 Na1 103.5022 7_455 105_443 n
Na1 Na1 C2 72.217(16) 7_455 1_555 n
Na1 Na1 C2 50.56(5) 7_455 2_545 n
Na1 Na1 C2 128.82(5) 7_455 -4_555 n
Na1 Na1 C2 72.217(16) 7_455 -5_455 n
Na1 Na1 C2 50.56(5) 7_455 103_353 n
Na1 Na1 C2 128.82(5) 7_455 106_443 n
Na1 Na1 Na1 76.4978 7_555 105_433 n
Na1 Na1 Na1 76.4978 7_555 105_443 n
Na1 Na1 C2 107.783(16) 7_555 1_555 n
Na1 Na1 C2 129.44(5) 7_555 2_545 n
Na1 Na1 C2 51.18(5) 7_555 -4_555 n
Na1 Na1 C2 107.783(16) 7_555 -5_455 n
Na1 Na1 C2 129.44(5) 7_555 103_353 n
Na1 Na1 C2 51.18(5) 7_555 106_443 n
Na1 Na1 Na1 152.9955 105_433 105_443 n
Na1 Na1 C2 143.29(7) 105_443 1_555 n
Na1 Na1 C2 71.991(18) 105_443 2_545 n
Na1 Na1 C2 52.56(4) 105_443 -4_555 n
Na1 Na1 C2 48.77(4) 105_443 -5_455 n
Na1 Na1 C2 127.29(4) 105_443 103_353 n
Na1 Na1 C2 108.371(19) 105_443 106_443 n
Na1 Na1 C2 48.77(4) 105_453 1_555 n
Na1 Na1 C2 127.29(4) 105_453 2_545 n
Na1 Na1 C2 108.371(19) 105_453 -4_555 n
Na1 Na1 C2 143.29(7) 105_453 -5_455 n
Na1 Na1 C2 71.991(18) 105_453 103_353 n
Na1 Na1 C2 52.56(4) 105_453 106_443 n
C2 Na1 C2 121.19(6) 1_555 2_545 n
C2 Na1 C2 100.74(13) 1_555 -4_555 n
C2 Na1 C2 144.434(33) 1_555 -5_455 n
C2 Na1 C2 25.061(23) 1_555 103_353 n
C2 Na1 C2 101.33(9) 1_555 106_443 n
C2 Na1 C2 123.59(6) 2_545 -4_555 n
C2 Na1 C2 25.061(23) 2_545 -5_455 n
C2 Na1 C2 101.12(9) 2_545 103_353 n
C2 Na1 C2 104.07(14) 2_545 106_443 n
C2 Na1 C2 101.33(9) -4_555 -5_455 n
C2 Na1 C2 104.07(14) -4_555 103_353 n
C2 Na1 C2 102.36(9) -4_555 106_443 n
C2 Na1 C2 121.19(6) -5_455 103_353 n
C2 Na1 C2 100.74(13) -5_455 106_443 n
C2 Na1 C2 123.59(6) 103_353 106_443 n
Na1 C2 Na1 74.79(14) 1_555 4_554 n
Na1 C2 Na1 133.43(5) 1_555 6_554 n
Na1 C2 Na1 143.256(34) 1_555 -6_455 n
Na1 C2 Na1 100.89(13) 1_555 103_343 n
Na1 C2 Na1 78.67(9) 1_555 105_443 n
Na1 C2 C2 71.628(17) 1_555 103_353 n
Na1 C2 Na1 78.26(9) 4_554 6_554 n
Na1 C2 Na1 100.89(13) 4_554 -6_455 n
Na1 C2 Na1 166.621(13) 4_554 103_343 n
Na1 C2 Na1 112.64(8) 4_554 105_443 n
Na1 C2 C2 83.311(7) 4_554 103_353 n
Na1 C2 Na1 78.67(9) 6_554 -6_455 n
Na1 C2 Na1 112.64(8) 6_554 103_343 n
Na1 C2 Na1 77.68(14) 6_554 105_443 n
Na1 C2 C2 141.16(7) 6_554 103_353 n
Na1 C2 Na1 74.79(14) -6_455 103_343 n
Na1 C2 Na1 133.43(5) -6_455 105_443 n
Na1 C2 C2 71.628(17) -6_465 103_353 n
Na1 C2 Na1 78.26(9) 103_343 105_443 n
Na1 C2 C2 83.311(7) 103_353 103_353 n
Na1 C2 C2 141.16(7) 105_453 103_353 n

loop_
_geom_bond_atom_site_label_1
_geom_bond_atom_site_label_2
_geom_bond_distance
_geom_bond_site_symmetry_2
_geom_bond_publ_flag
Na1 Na1 3.241(6) 2_545 n
Na1 Na1 3.241(6) 4_554 n
Na1 Na1 3.275(6) 7_455 n
Na1 Na1 3.275(6) 7_555 n
Na1 Na1 4.114(7) 103_545 n
Na1 Na1 4.114(7) 103_555 n
Na1 Na1 3.368(6) 105_545 n
Na1 Na1 3.368(6) 105_555 n
Na1 C2 2.728(4) 1_555 n
Na1 C2 2.6065(33) 2_545 n
Na1 C2 2.5836(33) -4_545 n
Na1 C2 2.728(4) -5_555 n
Na1 C2 2.6065(33) 103_555 n
Na1 C2 2.5836(33) 106_555 n
C2 Na1 2.728(4) 1_555 n
C2 Na1 2.6065(33) 4_554 n
C2 Na1 2.5836(33) 6_554 n
C2 Na1 2.728(4) -6_455 n
C2 Na1 2.6065(33) 103_555 n
C2 Na1 2.5836(33) 105_555 n
C2 C2 1.1633(20) 103_555 n

loop_
_pd_block_diffractogram_id
2015-05-07T08:12|NA2TEC2-I4MMM_H_01|James_A._Kaduk|D2
